data_4087955
loop_
_publ_author_name
'Nieto, Daniel'
'Bru\~na, Sonia'
'Gonz\'alez-Vadillo, Ana M'
'Perles, Josefina'
'Carrillo-Hermosilla, Fernando'
'Anti\~nolo, Antonio'
'Padr\'on, Jos\'e M.'
'Plata, Gabriela B.'
'Cuadrado, Isabel'

_publ_section_title
;
 Catalytically Generated Ferrocene-Containing Guanidines as Efficient
 Precursors for New Redox-Active Heterometallic Platinum(II) Complexes
 with Anticancer Activity
;
_journal_issue 22
_journal_name_full Organometallics
_journal_page_first 5407
_journal_paper_doi 10.1021/acs.organomet.5b00751
_journal_volume 34
_journal_year 2015
_chemical_formula_sum 'C17 H25 Fe N3'
_chemical_formula_weight 327.25
_chemical_name_common GuanidinaFc
_space_group_crystal_system monoclinic
_space_group_IT_number 14
_space_group_name_Hall '-P 2ybc'
_space_group_name_H-M_alt 'P 1 21/c 1'
_atom_sites_solution_hydrogens geom
_atom_sites_solution_primary direct
_atom_sites_solution_secondary difmap
_cell_angle_alpha 90
_cell_angle_beta 93.101(3)
_cell_angle_gamma 90
_cell_formula_units_Z 4
_cell_length_a 15.5220(10)
_cell_length_b 11.7101(7)
_cell_length_c 9.2705(6)
_cell_measurement_reflns_used 9901
_cell_measurement_temperature 296.(2)
_cell_measurement_theta_max 26.2155
_cell_measurement_theta_min 2.2001
_cell_volume 1682.58(18)
_computing_cell_refinement 'SAINT V7.68A (Bruker AXS, 2009)'
_computing_data_collection 'Bruker Instrument Service v2010.9.0.0'
_computing_data_reduction 'SAINT V7.68A (Bruker AXS, 2009)'
_computing_structure_refinement 'SHELXL-97 (Sheldrick, 2008)'
_computing_structure_solution 'SHELXS-97 (Sheldrick, 2008)'
_diffrn_ambient_temperature 296.(2)
_diffrn_detector_area_resol_mean 8.3333
_diffrn_measured_fraction_theta_full 1.000
_diffrn_measured_fraction_theta_max 1.000
_diffrn_measurement_device_type 'Bruker Kappa Apex II'
_diffrn_radiation_wavelength 0.71073
_diffrn_reflns_av_R_equivalents 0.0388
_diffrn_reflns_av_sigmaI/netI 0.0211
_diffrn_reflns_limit_h_max 18
_diffrn_reflns_limit_h_min -18
_diffrn_reflns_limit_k_max 14
_diffrn_reflns_limit_k_min -14
_diffrn_reflns_limit_l_max 11
_diffrn_reflns_limit_l_min -11
_diffrn_reflns_number 31218
_diffrn_reflns_theta_full 25.35
_diffrn_reflns_theta_max 25.35
_diffrn_reflns_theta_min 2.18
_exptl_absorpt_coefficient_mu 0.894
_exptl_absorpt_correction_T_max 0.87
_exptl_absorpt_correction_T_min 0.77
_exptl_absorpt_correction_type multi-scan
_exptl_absorpt_process_details sadabs
_exptl_crystal_colour 'dark orange'
_exptl_crystal_density_diffrn 1.292
_exptl_crystal_density_method 'not measured'
_exptl_crystal_description prismatic
_exptl_crystal_F_000 696
_exptl_crystal_size_max 0.400
_exptl_crystal_size_mid 0.350
_exptl_crystal_size_min 0.160
_refine_diff_density_max 0.320
_refine_diff_density_min -0.247
_refine_ls_extinction_method none
_refine_ls_goodness_of_fit_ref 1.001
_refine_ls_hydrogen_treatment constr
_refine_ls_matrix_type full
_refine_ls_number_parameters 194
_refine_ls_number_reflns 3075
_refine_ls_number_restraints 0
_refine_ls_restrained_S_all 1.001
_refine_ls_R_factor_all 0.0394
_refine_ls_R_factor_gt 0.0314
_refine_ls_shift/su_max 0.001
_refine_ls_shift/su_mean 0.000
_refine_ls_structure_factor_coef Fsqd
_refine_ls_weighting_details 'calc w=1/[\s^2^(Fo^2^)+(0.0496P)^2^+0.8648P] where P=(Fo^2^+2Fc^2^)/3'
_refine_ls_weighting_scheme calc
_refine_ls_wR_factor_gt 0.0882
_refine_ls_wR_factor_ref 0.0944
_reflns_number_gt 2619
_reflns_number_total 3075
_reflns_threshold_expression >2sigma(I)
_cod_data_source_file om5b00751_si_002.cif
_cod_data_source_block 7
_cod_database_code 4087955

loop_
_space_group_symop_operation_xyz
'x, y, z'
'-x, y+1/2, -z+1/2'
'-x, -y, -z'
'x, -y-1/2, z-1/2'

loop_
_atom_site_type_symbol
_atom_site_label
_atom_site_fract_x
_atom_site_fract_y
_atom_site_fract_z
_atom_site_U_iso_or_equiv
_atom_site_adp_type
_atom_site_calc_flag
_atom_site_refinement_flags
_atom_site_occupancy
Fe Fe1 0.323874(18) 0.58979(2) 0.21774(3) 0.04135(13) Uani d . 1
C C1 0.20383(12) 0.50065(17) 0.2208(2) 0.0410(5) Uani d . 1
C C2 0.22859(14) 0.52396(19) 0.0786(2) 0.0490(5) Uani d . 1
H H2A 0.2375 0.4695 0.008 0.059 Uiso calc R 1
C C3 0.23757(16) 0.6439(2) 0.0617(3) 0.0565(6) Uani d . 1
H H3A 0.2516 0.6815 -0.0222 0.068 Uiso calc R 1
C C4 0.22141(15) 0.69554(19) 0.1944(3) 0.0554(6) Uani d . 1
H H4 0.2229 0.7735 0.2134 0.066 Uiso calc R 1
C C5 0.20244(14) 0.60840(18) 0.2943(3) 0.0466(5) Uani d . 1
H H5 0.1911 0.6193 0.3908 0.056 Uiso calc R 1
C C6 0.42405(14) 0.5017(2) 0.3191(3) 0.0594(7) Uani d . 1
H H6 0.4205 0.4321 0.3667 0.071 Uiso calc R 1
C C7 0.43866(15) 0.5166(2) 0.1706(3) 0.0640(7) Uani d . 1
H H7 0.4455 0.4588 0.1033 0.077 Uiso calc R 1
C C8 0.44093(16) 0.6349(3) 0.1438(3) 0.0668(7) Uani d . 1
H H8 0.4504 0.6689 0.0553 0.08 Uiso calc R 1
C C9 0.42642(16) 0.6934(2) 0.2736(3) 0.0659(7) Uani d . 1
H H9 0.4242 0.7722 0.2856 0.079 Uiso calc R 1
C C10 0.41589(16) 0.6104(2) 0.3822(3) 0.0626(7) Uani d . 1
H H10 0.4054 0.6249 0.4783 0.075 Uiso calc R 1
C C11 0.19041(12) 0.35716(18) 0.3957(2) 0.0418(5) Uani d . 1
C C12 0.06243(16) 0.2344(2) 0.3700(3) 0.0635(7) Uani d . 1
H H12 0.067 0.239 0.2651 0.076 Uiso calc R 1
C C13 -0.0046(2) 0.3202(4) 0.4128(5) 0.1210(15) Uani d . 1
H H13A -0.0189 0.3064 0.5107 0.182 Uiso calc R 1
H H13B -0.0555 0.3125 0.35 0.182 Uiso calc R 1
H H13C 0.0181 0.3961 0.4048 0.182 Uiso calc R 1
C C14 0.0393(3) 0.1147(3) 0.4072(6) 0.1322(19) Uani d . 1
H H14A 0.0815 0.0633 0.3718 0.198 Uiso calc R 1
H H14B -0.0164 0.0965 0.3635 0.198 Uiso calc R 1
H H14C 0.0381 0.1072 0.5102 0.198 Uiso calc R 1
C C15 0.27740(15) 0.3647(2) 0.6345(2) 0.0510(5) Uani d . 1
H H15 0.2276 0.3365 0.6844 0.061 Uiso calc R 1
C C16 0.3184(2) 0.4622(3) 0.7207(3) 0.0790(9) Uani d . 1
H H16A 0.3663 0.4917 0.6712 0.119 Uiso calc R 1
H H16B 0.3382 0.4351 0.8144 0.119 Uiso calc R 1
H H16C 0.2766 0.5216 0.7312 0.119 Uiso calc R 1
C C17 0.34246(19) 0.2684(3) 0.6242(4) 0.0824(9) Uani d . 1
H H17A 0.3178 0.2084 0.5647 0.124 Uiso calc R 1
H H17B 0.3572 0.2392 0.7191 0.124 Uiso calc R 1
H H17C 0.3934 0.2969 0.5823 0.124 Uiso calc R 1
N N1 0.17558(11) 0.39337(15) 0.26350(19) 0.0440(4) Uani d . 1
N N2 0.14701(12) 0.26295(16) 0.4392(2) 0.0534(5) Uani d . 1
H H2 0.1692 0.2204 0.5071 0.064 Uiso calc R 1
N N3 0.24823(12) 0.40560(15) 0.4927(2) 0.0485(5) Uani d . 1
H H3 0.2705 0.469 0.4663 0.058 Uiso calc R 1

loop_
_atom_site_aniso_label
_atom_site_aniso_U_11
_atom_site_aniso_U_22
_atom_site_aniso_U_33
_atom_site_aniso_U_12
_atom_site_aniso_U_13
_atom_site_aniso_U_23
Fe1 0.04063(19) 0.0429(2) 0.0402(2) -0.00400(12) -0.00127(13) 0.00723(12)
C1 0.0339(10) 0.0448(11) 0.0433(11) 0.0006(8) -0.0070(8) 0.0021(9)
C2 0.0556(13) 0.0516(12) 0.0386(11) -0.0011(10) -0.0079(10) 0.0023(10)
C3 0.0612(14) 0.0560(14) 0.0505(14) -0.0026(11) -0.0136(11) 0.0177(11)
C4 0.0569(14) 0.0404(12) 0.0674(16) 0.0044(10) -0.0098(12) 0.0053(11)
C5 0.0420(11) 0.0478(12) 0.0495(13) 0.0048(9) -0.0015(9) -0.0014(9)
C6 0.0362(11) 0.0696(16) 0.0718(17) -0.0031(11) -0.0029(11) 0.0283(13)
C7 0.0452(13) 0.0711(17) 0.0768(18) 0.0027(12) 0.0130(12) 0.0078(14)
C8 0.0527(14) 0.0783(18) 0.0702(17) -0.0130(13) 0.0102(12) 0.0254(15)
C9 0.0575(15) 0.0631(16) 0.0761(19) -0.0234(12) -0.0066(13) 0.0083(13)
C10 0.0487(14) 0.0809(18) 0.0567(15) -0.0189(12) -0.0106(11) 0.0086(13)
C11 0.0319(10) 0.0433(11) 0.0501(12) -0.0014(8) 0.0020(9) 0.0017(9)
C12 0.0489(13) 0.0652(15) 0.0744(17) -0.0211(12) -0.0145(12) 0.0168(13)
C13 0.0469(17) 0.131(3) 0.184(4) -0.0038(19) -0.008(2) 0.001(3)
C14 0.100(3) 0.091(2) 0.197(5) -0.061(2) -0.073(3) 0.060(3)
C15 0.0545(13) 0.0540(13) 0.0445(12) -0.0119(11) 0.0014(10) 0.0105(10)
C16 0.103(2) 0.084(2) 0.0483(15) -0.0193(17) -0.0063(15) -0.0027(14)
C17 0.0670(18) 0.0665(17) 0.112(3) 0.0016(14) -0.0143(17) 0.0214(17)
N1 0.0397(10) 0.0460(10) 0.0457(11) -0.0067(7) -0.0040(8) 0.0019(8)
N2 0.0429(10) 0.0509(11) 0.0650(12) -0.0134(8) -0.0092(9) 0.0171(9)
N3 0.0454(10) 0.0537(11) 0.0456(10) -0.0159(8) -0.0058(8) 0.0124(8)

loop_
_atom_type_symbol
_atom_type_description
_atom_type_scat_dispersion_real
_atom_type_scat_dispersion_imag
_atom_type_scat_source
C C 0.0033 0.0016 'International Tables Vol C Tables 4.2.6.8 and 6.1.1.4'
H H 0.0000 0.0000 'International Tables Vol C Tables 4.2.6.8 and 6.1.1.4'
N N 0.0061 0.0033 'International Tables Vol C Tables 4.2.6.8 and 6.1.1.4'
Fe Fe 0.3463 0.8444 'International Tables Vol C Tables 4.2.6.8 and 6.1.1.4'

loop_
_geom_angle_atom_site_label_1
_geom_angle_atom_site_label_2
_geom_angle_atom_site_label_3
_geom_angle
C4 Fe1 C3 40.74(10)
C4 Fe1 C9 105.12(11)
C3 Fe1 C9 118.17(10)
C4 Fe1 C7 157.62(11)
C3 Fe1 C7 122.01(11)
C9 Fe1 C7 68.17(12)
C4 Fe1 C10 121.47(11)
C3 Fe1 C10 154.96(11)
C9 Fe1 C10 40.47(10)
C7 Fe1 C10 68.14(12)
C4 Fe1 C8 120.97(11)
C3 Fe1 C8 104.22(11)
C9 Fe1 C8 40.43(11)
C7 Fe1 C8 40.28(11)
C10 Fe1 C8 67.83(11)
C4 Fe1 C6 158.64(11)
C3 Fe1 C6 160.56(11)
C9 Fe1 C6 67.80(11)
C7 Fe1 C6 40.50(10)
C10 Fe1 C6 40.22(11)
C8 Fe1 C6 67.57(10)
C4 Fe1 C2 68.11(10)
C3 Fe1 C2 40.76(10)
C9 Fe1 C2 154.62(10)
C7 Fe1 C2 108.29(10)
C10 Fe1 C2 163.67(10)
C8 Fe1 C2 120.51(11)
C6 Fe1 C2 126.86(10)
C4 Fe1 C5 40.72(9)
C3 Fe1 C5 68.29(10)
C9 Fe1 C5 124.29(11)
C7 Fe1 C5 160.23(10)
C10 Fe1 C5 110.21(10)
C8 Fe1 C5 158.96(11)
C6 Fe1 C5 125.46(9)
C2 Fe1 C5 67.41(9)
C4 Fe1 C1 67.58(9)
C3 Fe1 C1 67.53(9)
C9 Fe1 C1 162.39(10)
C7 Fe1 C1 124.62(10)
C10 Fe1 C1 128.42(9)
C8 Fe1 C1 157.13(11)
C6 Fe1 C1 112.84(9)
C2 Fe1 C1 39.49(8)
C5 Fe1 C1 39.90(8)
N1 C1 C2 122.79(19)
N1 C1 C5 130.14(19)
C2 C1 C5 106.47(18)
N1 C1 Fe1 137.00(14)
C2 C1 Fe1 67.26(12)
C5 C1 Fe1 67.19(12)
C1 C2 C3 109.0(2)
C1 C2 Fe1 73.25(12)
C3 C2 Fe1 68.14(12)
C1 C2 H2A 125.5
C3 C2 H2A 125.5
Fe1 C2 H2A 124.7
C4 C3 C2 107.8(2)
C4 C3 Fe1 69.58(13)
C2 C3 Fe1 71.10(12)
C4 C3 H3A 126.1
C2 C3 H3A 126.1
Fe1 C3 H3A 124.8
C3 C4 C5 108.3(2)
C3 C4 Fe1 69.69(13)
C5 C4 Fe1 71.27(13)
C3 C4 H4 125.8
C5 C4 H4 125.8
Fe1 C4 H4 124.8
C4 C5 C1 108.3(2)
C4 C5 Fe1 68.01(13)
C1 C5 Fe1 72.91(12)
C4 C5 H5 125.9
C1 C5 H5 125.9
Fe1 C5 H5 124.8
C10 C6 C7 108.4(2)
C10 C6 Fe1 69.71(14)
C7 C6 Fe1 69.55(13)
C10 C6 H6 125.8
C7 C6 H6 125.8
Fe1 C6 H6 126.5
C8 C7 C6 107.4(3)
C8 C7 Fe1 69.86(15)
C6 C7 Fe1 69.94(14)
C8 C7 H7 126.3
C6 C7 H7 126.3
Fe1 C7 H7 125.5
C9 C8 C7 108.6(2)
C9 C8 Fe1 69.79(14)
C7 C8 Fe1 69.85(13)
C9 C8 H8 125.7
C7 C8 H8 125.7
Fe1 C8 H8 126.3
C10 C9 C8 107.6(2)
C10 C9 Fe1 69.77(14)
C8 C9 Fe1 69.78(14)
C10 C9 H9 126.2
C8 C9 H9 126.2
Fe1 C9 H9 125.8
C6 C10 C9 108.0(2)
C6 C10 Fe1 70.07(14)
C9 C10 Fe1 69.75(14)
C6 C10 H10 126.0
C9 C10 H10 126.0
Fe1 C10 H10 125.8
N1 C11 N3 124.18(19)
N1 C11 N2 118.37(19)
N3 C11 N2 117.43(19)
N2 C12 C14 109.4(2)
N2 C12 C13 110.2(2)
C14 C12 C13 112.7(3)
N2 C12 H12 108.1
C14 C12 H12 108.1
C13 C12 H12 108.1
C12 C13 H13A 109.5
C12 C13 H13B 109.5
H13A C13 H13B 109.5
C12 C13 H13C 109.5
H13A C13 H13C 109.5
H13B C13 H13C 109.5
C12 C14 H14A 109.5
C12 C14 H14B 109.5
H14A C14 H14B 109.5
C12 C14 H14C 109.5
H14A C14 H14C 109.5
H14B C14 H14C 109.5
N3 C15 C17 111.4(2)
N3 C15 C16 109.3(2)
C17 C15 C16 109.3(2)
N3 C15 H15 108.9
C17 C15 H15 108.9
C16 C15 H15 108.9
C15 C16 H16A 109.5
C15 C16 H16B 109.5
H16A C16 H16B 109.5
C15 C16 H16C 109.5
H16A C16 H16C 109.5
H16B C16 H16C 109.5
C15 C17 H17A 109.5
C15 C17 H17B 109.5
H17A C17 H17B 109.5
C15 C17 H17C 109.5
H17A C17 H17C 109.5
H17B C17 H17C 109.5
C11 N1 C1 121.10(18)
C11 N2 C12 119.91(19)
C11 N2 H2 120.0
C12 N2 H2 120.0
C11 N3 C15 128.65(18)
C11 N3 H3 115.7
C15 N3 H3 115.7

loop_
_geom_bond_atom_site_label_1
_geom_bond_atom_site_label_2
_geom_bond_distance
Fe1 C4 2.018(2)
Fe1 C3 2.020(2)
Fe1 C9 2.046(2)
Fe1 C7 2.046(2)
Fe1 C10 2.046(2)
Fe1 C8 2.046(2)
Fe1 C6 2.051(2)
Fe1 C2 2.059(2)
Fe1 C5 2.061(2)
Fe1 C1 2.137(2)
C1 N1 1.395(3)
C1 C2 1.420(3)
C1 C5 1.434(3)
C2 C3 1.421(3)
C2 H2A 0.93
C3 C4 1.405(4)
C3 H3A 0.93
C4 C5 1.420(3)
C4 H4 0.93
C5 H5 0.93
C6 C10 1.409(4)
C6 C7 1.418(4)
C6 H6 0.93
C7 C8 1.409(4)
C7 H7 0.93
C8 C9 1.414(4)
C8 H8 0.93
C9 C10 1.415(4)
C9 H9 0.93
C10 H10 0.93
C11 N1 1.306(3)
C11 N3 1.359(3)
C11 N2 1.365(3)
C12 N2 1.468(3)
C12 C14 1.492(4)
C12 C13 1.514(5)
C12 H12 0.98
C13 H13A 0.96
C13 H13B 0.96
C13 H13C 0.96
C14 H14A 0.96
C14 H14B 0.96
C14 H14C 0.96
C15 N3 1.448(3)
C15 C17 1.519(4)
C15 C16 1.514(4)
C15 H15 0.98
C16 H16A 0.96
C16 H16B 0.96
C16 H16C 0.96
C17 H17A 0.96
C17 H17B 0.96
C17 H17C 0.96
N2 H2 0.86
N3 H3 0.86
